data_4075926
loop_
_publ_author_name
'Yao, Yingming'
'Ma, Mengtao'
'Xu, Xiaoping'
'Zhang, Yong'
'Shen, Qi'
'Wong, Wing-Tak'

_publ_section_title
;
 Synthesis, Reactivity, and Characterization of Amine Bis(phenolate)
 Lanthanide Complexes and Their Application in the Polymerization
 of\e-Caprolactone
;
_journal_issue 16
_journal_name_full Organometallics
_journal_page_first 4014
_journal_paper_doi 10.1021/om050296n
_journal_volume 24
_journal_year 2005
_chemical_formula_moiety 'C38 H62 Cl Er N2 O3, 0.75(C7 H8)'
_chemical_formula_sum 'C43.25 H68 Cl Er N2 O3'
_chemical_formula_weight 866.71
_chemical_name_systematic
; 
 ? 
;
_space_group_IT_number 15
_symmetry_cell_setting monoclinic
_symmetry_Int_Tables_number 15
_symmetry_space_group_name_Hall '-C 2yc'
_symmetry_space_group_name_H-M 'C 1 2/c 1'
_atom_sites_solution_hydrogens geom
_atom_sites_solution_primary direct
_atom_sites_solution_secondary difmap
_audit_creation_method SHELXL-97
_cell_angle_alpha 90.00
_cell_angle_beta 118.8470(10)
_cell_angle_gamma 90.00
_cell_formula_units_Z 16
_cell_length_a 38.036(3)
_cell_length_b 14.6408(7)
_cell_length_c 36.156(3)
_cell_measurement_reflns_used 32446
_cell_measurement_temperature 193(2)
_cell_measurement_theta_max 27.5
_cell_measurement_theta_min 3.0
_cell_volume 17636(2)
_computing_cell_refinement CrystalClear
_computing_data_collection CrystalClear
_computing_data_reduction CrystalStructure
_computing_structure_refinement 'SHELXL-97 (Sheldrick, 1997)'
_computing_structure_solution 'SHELXS-97 (Sheldrick, 1990)'
_diffrn_ambient_temperature 193(2)
_diffrn_detector_area_resol_mean 7.31
_diffrn_measured_fraction_theta_full 0.994
_diffrn_measured_fraction_theta_max 0.994
_diffrn_measurement_device_type 'Rigaku Mercury'
_diffrn_measurement_method \w
_diffrn_radiation_monochromator graphite
_diffrn_radiation_source 'fine-focus sealed tube'
_diffrn_radiation_type MoK\a
_diffrn_radiation_wavelength 0.71070
_diffrn_reflns_av_R_equivalents 0.0354
_diffrn_reflns_av_sigmaI/netI 0.0355
_diffrn_reflns_limit_h_max 43
_diffrn_reflns_limit_h_min -49
_diffrn_reflns_limit_k_max 19
_diffrn_reflns_limit_k_min -17
_diffrn_reflns_limit_l_max 46
_diffrn_reflns_limit_l_min -46
_diffrn_reflns_number 89420
_diffrn_reflns_theta_full 27.48
_diffrn_reflns_theta_max 27.48
_diffrn_reflns_theta_min 3.02
_exptl_absorpt_coefficient_mu 2.001
_exptl_absorpt_correction_T_max 1.0000
_exptl_absorpt_correction_T_min 0.6787
_exptl_absorpt_correction_type multi-scan
_exptl_absorpt_process_details 'Jacobson, R. (1998) Private communication'
_exptl_crystal_colour light-pink
_exptl_crystal_density_diffrn 1.306
_exptl_crystal_density_method 'not measured'
_exptl_crystal_description block
_exptl_crystal_F_000 7208
_exptl_crystal_size_max 0.55
_exptl_crystal_size_mid 0.35
_exptl_crystal_size_min 0.25
_refine_diff_density_max 1.099
_refine_diff_density_min -0.837
_refine_diff_density_rms 0.102
_refine_ls_extinction_method none
_refine_ls_goodness_of_fit_ref 1.123
_refine_ls_hydrogen_treatment mixed
_refine_ls_matrix_type full
_refine_ls_number_parameters 936
_refine_ls_number_reflns 20113
_refine_ls_number_restraints 24
_refine_ls_restrained_S_all 1.195
_refine_ls_R_factor_all 0.0503
_refine_ls_R_factor_gt 0.0421
_refine_ls_shift/su_max 0.005
_refine_ls_shift/su_mean 0.000
_refine_ls_structure_factor_coef Fsqd
_refine_ls_weighting_details 'calc w=1/[\s^2^(Fo^2^)+(0.0358P)^2^+69.9542P] where P=(Fo^2^+2Fc^2^)/3'
_refine_ls_weighting_scheme calc
_refine_ls_wR_factor_gt 0.0941
_refine_ls_wR_factor_ref 0.0985
_reflns_number_gt 17930
_reflns_number_total 20113
_reflns_threshold_expression >2sigma(I)
_cod_data_source_file om050296nsi20050418_091512.cif
_cod_data_source_block complex2
_cod_original_cell_volume 17636.2(19)
_cod_original_sg_symbol_Hall '-c 2yc'
_cod_original_sg_symbol_H-M 'c 2/c'
_cod_database_code 4075926

loop_
_symmetry_equiv_pos_as_xyz
'x, y, z'
'-x, y, -z+1/2'
'x+1/2, y+1/2, z'
'-x+1/2, y+1/2, -z+1/2'
'-x, -y, -z'
'x, -y, z-1/2'
'-x+1/2, -y+1/2, -z'
'x+1/2, -y+1/2, z-1/2'

loop_
_atom_site_label
_atom_site_type_symbol
_atom_site_fract_x
_atom_site_fract_y
_atom_site_fract_z
_atom_site_U_iso_or_equiv
_atom_site_adp_type
_atom_site_occupancy
_atom_site_symmetry_multiplicity
_atom_site_calc_flag
_atom_site_refinement_flags
Er1 Er 0.540474(5) 0.609099(12) 0.428132(6) 0.02668(5) Uani 1 1 d .
Er2 Er 0.670675(5) 0.630913(11) 0.199303(5) 0.02441(5) Uani 1 1 d .
Cl1 Cl 0.47158(3) 0.55029(10) 0.41271(4) 0.0520(3) Uani 1 1 d .
Cl2 Cl 0.72392(3) 0.54232(8) 0.26249(4) 0.0439(3) Uani 1 1 d .
O1 O 0.54887(8) 0.7268(2) 0.46547(9) 0.0346(7) Uani 1 1 d .
O2 O 0.55186(8) 0.5228(2) 0.38832(9) 0.0347(7) Uani 1 1 d .
O3 O 0.51793(11) 0.7152(2) 0.37337(10) 0.0501(9) Uani 1 1 d .
O4 O 0.63199(9) 0.68294(18) 0.22216(9) 0.0309(6) Uani 1 1 d .
O5 O 0.68496(9) 0.59397(18) 0.15126(9) 0.0314(6) Uani 1 1 d .
O6 O 0.62819(9) 0.5046(2) 0.17605(10) 0.0359(7) Uani 1 1 d .
N1 N 0.61448(10) 0.6343(2) 0.45563(10) 0.0275(7) Uani 1 1 d .
N2 N 0.57900(11) 0.5119(2) 0.49176(11) 0.0337(8) Uani 1 1 d D
N3 N 0.63368(10) 0.7521(2) 0.14520(10) 0.0264(7) Uani 1 1 d .
N4 N 0.71472(11) 0.7725(2) 0.21758(11) 0.0391(9) Uani 1 1 d D
C1 C 0.57827(12) 0.7627(3) 0.50096(13) 0.0304(9) Uani 1 1 d .
C2 C 0.57059(12) 0.8028(3) 0.53189(13) 0.0320(9) Uani 1 1 d .
C3 C 0.60363(13) 0.8353(3) 0.56844(14) 0.0353(9) Uani 1 1 d .
H3 H 0.5989 0.8618 0.5896 0.042 Uiso 1 1 calc R
C4 C 0.64302(13) 0.8314(3) 0.57587(14) 0.0359(9) Uani 1 1 d .
C5 C 0.64927(13) 0.7939(3) 0.54443(14) 0.0350(9) Uani 1 1 d .
H5 H 0.6758 0.7909 0.5483 0.042 Uiso 1 1 calc R
C6 C 0.61758(12) 0.7603(3) 0.50708(13) 0.0327(9) Uani 1 1 d .
C7 C 0.58050(13) 0.4896(3) 0.38095(13) 0.0315(9) Uani 1 1 d .
C8 C 0.57481(14) 0.4094(3) 0.35656(14) 0.0369(10) Uani 1 1 d .
C9 C 0.60592(16) 0.3803(3) 0.35051(14) 0.0406(11) Uani 1 1 d .
H9 H 0.6019 0.3269 0.3340 0.049 Uiso 1 1 calc R
C10 C 0.64348(13) 0.4243(3) 0.36714(13) 0.0340(9) Uani 1 1 d .
C11 C 0.64834(13) 0.5027(3) 0.39098(13) 0.0325(9) Uani 1 1 d .
H11 H 0.6731 0.5346 0.4027 0.039 Uiso 1 1 calc R
C12 C 0.61744(12) 0.5355(3) 0.39802(13) 0.0290(8) Uani 1 1 d .
C13 C 0.62500(13) 0.7303(3) 0.47131(14) 0.0355(9) Uani 1 1 d .
H13A H 0.6098 0.7718 0.4471 0.043 Uiso 1 1 calc R
H13B H 0.6538 0.7395 0.4805 0.043 Uiso 1 1 calc R
C14 C 0.62237(13) 0.6276(3) 0.41870(13) 0.0307(9) Uani 1 1 d .
H14A H 0.6502 0.6486 0.4283 0.037 Uiso 1 1 calc R
H14B H 0.6042 0.6711 0.3968 0.037 Uiso 1 1 calc R
C15 C 0.63952(13) 0.5677(3) 0.48881(14) 0.0388(10) Uani 1 1 d D
C16A C 0.6207(2) 0.5395(5) 0.5160(2) 0.0349(14) Uani 0.65 1 d P
C16B C 0.6160(3) 0.4901(8) 0.4918(4) 0.042(3) Uani 0.35 1 d PD
C17A C 0.5600(2) 0.5129(6) 0.5200(3) 0.053(2) Uani 0.65 1 d PD
C17B C 0.5903(5) 0.5492(9) 0.5344(4) 0.046(3) Uani 0.35 1 d PD
C18A C 0.5742(3) 0.4173(5) 0.4743(3) 0.0452(19) Uani 0.65 1 d PD
C18B C 0.5589(5) 0.4240(9) 0.4858(7) 0.060(5) Uani 0.35 1 d PD
C19 C 0.52762(14) 0.8134(3) 0.52482(16) 0.0421(11) Uani 1 1 d .
C20 C 0.52689(17) 0.8632(5) 0.56196(19) 0.0642(16) Uani 1 1 d .
H20A H 0.5414 0.8269 0.5878 0.096 Uiso 1 1 calc R
H20B H 0.4990 0.8714 0.5558 0.096 Uiso 1 1 calc R
H20C H 0.5398 0.9231 0.5659 0.096 Uiso 1 1 calc R
C21 C 0.50754(17) 0.7203(4) 0.5204(2) 0.0595(15) Uani 1 1 d .
H21A H 0.5062 0.6878 0.4960 0.089 Uiso 1 1 calc R
H21B H 0.4803 0.7292 0.5162 0.089 Uiso 1 1 calc R
H21C H 0.5232 0.6843 0.5460 0.089 Uiso 1 1 calc R
C22 C 0.50225(16) 0.8691(4) 0.48488(18) 0.0554(14) Uani 1 1 d .
H22A H 0.5147 0.9290 0.4874 0.083 Uiso 1 1 calc R
H22B H 0.4752 0.8771 0.4813 0.083 Uiso 1 1 calc R
H22C H 0.5006 0.8368 0.4604 0.083 Uiso 1 1 calc R
C23 C 0.67782(14) 0.8721(3) 0.61605(15) 0.0436(11) Uani 1 1 d .
C24 C 0.7133(2) 0.8105(6) 0.6339(3) 0.139(5) Uani 1 1 d .
H24A H 0.7058 0.7511 0.6405 0.209 Uiso 1 1 calc R
H24B H 0.7348 0.8375 0.6598 0.209 Uiso 1 1 calc R
H24C H 0.7228 0.8023 0.6133 0.209 Uiso 1 1 calc R
C25 C 0.6657(2) 0.8968(5) 0.64978(19) 0.0711(18) Uani 1 1 d .
H25A H 0.6564 0.8417 0.6579 0.107 Uiso 1 1 calc R
H25B H 0.6440 0.9420 0.6383 0.107 Uiso 1 1 calc R
H25C H 0.6889 0.9222 0.6746 0.107 Uiso 1 1 calc R
C26 C 0.6895(2) 0.9630(5) 0.6043(2) 0.089(2) Uani 1 1 d .
H26A H 0.7118 0.9901 0.6294 0.133 Uiso 1 1 calc R
H26B H 0.6665 1.0046 0.5931 0.133 Uiso 1 1 calc R
H26C H 0.6977 0.9527 0.5828 0.133 Uiso 1 1 calc R
C27 C 0.53412(15) 0.3593(3) 0.33598(16) 0.0459(12) Uani 1 1 d .
C28 C 0.53453(17) 0.2778(4) 0.3092(2) 0.0639(17) Uani 1 1 d .
H28A H 0.5082 0.2482 0.2959 0.096 Uiso 1 1 calc R
H28B H 0.5550 0.2339 0.3274 0.096 Uiso 1 1 calc R
H28C H 0.5406 0.2996 0.2873 0.096 Uiso 1 1 calc R
C29 C 0.50079(16) 0.4234(4) 0.30696(17) 0.0568(14) Uani 1 1 d .
H29A H 0.4969 0.4707 0.3238 0.085 Uiso 1 1 calc R
H29B H 0.4758 0.3887 0.2912 0.085 Uiso 1 1 calc R
H29C H 0.5081 0.4520 0.2871 0.085 Uiso 1 1 calc R
C30 C 0.52490(17) 0.3217(4) 0.36987(19) 0.0603(15) Uani 1 1 d .
H30A H 0.5220 0.3725 0.3859 0.091 Uiso 1 1 calc R
H30B H 0.5469 0.2819 0.3890 0.091 Uiso 1 1 calc R
H30C H 0.4999 0.2866 0.3564 0.091 Uiso 1 1 calc R
C31 C 0.67539(15) 0.3889(3) 0.35651(16) 0.0433(11) Uani 1 1 d .
C32 C 0.68411(19) 0.2877(4) 0.3677(2) 0.0637(16) Uani 1 1 d .
H32A H 0.7040 0.2662 0.3599 0.096 Uiso 1 1 calc R
H32B H 0.6593 0.2525 0.3524 0.096 Uiso 1 1 calc R
H32C H 0.6946 0.2797 0.3982 0.096 Uiso 1 1 calc R
C33 C 0.71459(17) 0.4415(4) 0.3797(2) 0.0686(18) Uani 1 1 d .
H33A H 0.7256 0.4336 0.4102 0.103 Uiso 1 1 calc R
H33B H 0.7096 0.5065 0.3726 0.103 Uiso 1 1 calc R
H33C H 0.7338 0.4183 0.3713 0.103 Uiso 1 1 calc R
C34 C 0.6598(2) 0.4009(5) 0.30903(19) 0.0726(19) Uani 1 1 d .
H34A H 0.6550 0.4658 0.3018 0.109 Uiso 1 1 calc R
H34B H 0.6346 0.3669 0.2933 0.109 Uiso 1 1 calc R
H34C H 0.6797 0.3775 0.3016 0.109 Uiso 1 1 calc R
C35 C 0.51666(17) 0.8130(3) 0.37541(17) 0.0518(13) Uani 1 1 d .
H35A H 0.5391 0.8359 0.4022 0.062 Uiso 1 1 calc R
H35B H 0.4910 0.8335 0.3734 0.062 Uiso 1 1 calc R
C36 C 0.5205(2) 0.8460(5) 0.3390(2) 0.080(2) Uani 1 1 d .
H36A H 0.5072 0.9061 0.3292 0.096 Uiso 1 1 calc R
H36B H 0.5490 0.8516 0.3463 0.096 Uiso 1 1 calc R
C37 C 0.5003(2) 0.7762(5) 0.3068(2) 0.077(2) Uani 1 1 d .
H37A H 0.5148 0.7662 0.2906 0.093 Uiso 1 1 calc R
H37B H 0.4725 0.7952 0.2870 0.093 Uiso 1 1 calc R
C38 C 0.5002(2) 0.6911(4) 0.32919(17) 0.082(2) Uani 1 1 d .
H38A H 0.4725 0.6684 0.3186 0.098 Uiso 1 1 calc R
H38B H 0.5162 0.6429 0.3250 0.098 Uiso 1 1 calc R
C39 C 0.61728(12) 0.7654(3) 0.22291(13) 0.0285(8) Uani 1 1 d .
C40 C 0.61808(12) 0.8010(3) 0.26001(13) 0.0306(9) Uani 1 1 d .
C41 C 0.60613(13) 0.8916(3) 0.25855(14) 0.0342(9) Uani 1 1 d .
H41 H 0.6080 0.9173 0.2836 0.041 Uiso 1 1 calc R
C42 C 0.59158(13) 0.9472(3) 0.22269(14) 0.0359(10) Uani 1 1 d .
C43 C 0.58876(12) 0.9085(3) 0.18640(14) 0.0328(9) Uani 1 1 d .
H43 H 0.5783 0.9438 0.1613 0.039 Uiso 1 1 calc R
C44 C 0.60103(12) 0.8185(3) 0.18596(13) 0.0296(8) Uani 1 1 d .
C45 C 0.68367(12) 0.6267(3) 0.11616(12) 0.0280(8) Uani 1 1 d .
C46 C 0.71181(12) 0.6011(3) 0.10290(13) 0.0305(8) Uani 1 1 d .
C47 C 0.70841(13) 0.6422(3) 0.06661(14) 0.0355(9) Uani 1 1 d .
H47 H 0.7274 0.6259 0.0579 0.043 Uiso 1 1 calc R
C48 C 0.67892(13) 0.7058(3) 0.04219(13) 0.0337(9) Uani 1 1 d .
C49 C 0.65171(13) 0.7284(3) 0.05587(13) 0.0335(9) Uani 1 1 d .
H49 H 0.6314 0.7721 0.0403 0.040 Uiso 1 1 calc R
C50 C 0.65312(12) 0.6891(3) 0.09165(12) 0.0289(8) Uani 1 1 d .
C51 C 0.59564(12) 0.7761(3) 0.14580(13) 0.0311(9) Uani 1 1 d .
H51A H 0.5794 0.7199 0.1404 0.037 Uiso 1 1 calc R
H51B H 0.5801 0.8189 0.1223 0.037 Uiso 1 1 calc R
C52 C 0.62058(12) 0.7094(3) 0.10283(12) 0.0309(9) Uani 1 1 d .
H52A H 0.6008 0.7505 0.0810 0.037 Uiso 1 1 calc R
H52B H 0.6066 0.6515 0.1015 0.037 Uiso 1 1 calc R
C53 C 0.65826(13) 0.8354(3) 0.15101(13) 0.0333(9) Uani 1 1 d D
C54A C 0.7041(2) 0.8167(5) 0.1766(2) 0.0375(15) Uani 0.65 1 d PD
C54B C 0.6873(4) 0.8525(7) 0.1969(3) 0.032(3) Uani 0.35 1 d PD
C55A C 0.7129(3) 0.8321(6) 0.2492(3) 0.0426(18) Uani 0.65 1 d PD
C55B C 0.7287(5) 0.7943(11) 0.2630(4) 0.050(4) Uani 0.35 1 d PD
C56A C 0.7580(2) 0.7446(6) 0.2343(3) 0.0454(19) Uani 0.65 1 d PD
C56B C 0.7474(6) 0.7629(13) 0.2082(7) 0.062(5) Uani 0.35 1 d PD
C57 C 0.63101(14) 0.7418(3) 0.29926(14) 0.0374(10) Uani 1 1 d .
C58 C 0.62777(18) 0.7927(4) 0.33469(17) 0.0546(14) Uani 1 1 d .
H58A H 0.6459 0.8455 0.3437 0.082 Uiso 1 1 calc R
H58B H 0.6353 0.7515 0.3587 0.082 Uiso 1 1 calc R
H58C H 0.6001 0.8137 0.3242 0.082 Uiso 1 1 calc R
C59 C 0.67475(15) 0.7101(4) 0.31805(15) 0.0481(12) Uani 1 1 d .
H59A H 0.6778 0.6728 0.2973 0.072 Uiso 1 1 calc R
H59B H 0.6820 0.6738 0.3435 0.072 Uiso 1 1 calc R
H59C H 0.6924 0.7635 0.3254 0.072 Uiso 1 1 calc R
C60 C 0.60308(17) 0.6580(3) 0.28726(17) 0.0501(12) Uani 1 1 d .
H60A H 0.5756 0.6782 0.2783 0.075 Uiso 1 1 calc R
H60B H 0.6121 0.6175 0.3118 0.075 Uiso 1 1 calc R
H60C H 0.6038 0.6250 0.2641 0.075 Uiso 1 1 calc R
C61 C 0.58039(16) 1.0474(3) 0.22505(17) 0.0489(12) Uani 1 1 d .
C62 C 0.6169(2) 1.0991(4) 0.2566(3) 0.094(3) Uani 1 1 d .
H62A H 0.6371 1.0999 0.2471 0.140 Uiso 1 1 calc R
H62B H 0.6280 1.0692 0.2842 0.140 Uiso 1 1 calc R
H62C H 0.6093 1.1620 0.2589 0.140 Uiso 1 1 calc R
C63 C 0.5483(2) 1.0506(4) 0.2400(2) 0.080(2) Uani 1 1 d .
H63A H 0.5591 1.0217 0.2678 0.120 Uiso 1 1 calc R
H63B H 0.5242 1.0178 0.2197 0.120 Uiso 1 1 calc R
H63C H 0.5414 1.1143 0.2418 0.120 Uiso 1 1 calc R
C64 C 0.5617(2) 1.0941(4) 0.1825(2) 0.078(2) Uani 1 1 d .
H64A H 0.5555 1.1577 0.1856 0.116 Uiso 1 1 calc R
H64B H 0.5370 1.0622 0.1630 0.116 Uiso 1 1 calc R
H64C H 0.5806 1.0927 0.1713 0.116 Uiso 1 1 calc R
C65 C 0.74413(13) 0.5278(3) 0.12660(15) 0.0376(10) Uani 1 1 d .
C66 C 0.77104(14) 0.5537(4) 0.17310(16) 0.0487(12) Uani 1 1 d .
H66A H 0.7547 0.5585 0.1872 0.073 Uiso 1 1 calc R
H66B H 0.7840 0.6125 0.1747 0.073 Uiso 1 1 calc R
H66C H 0.7916 0.5066 0.1870 0.073 Uiso 1 1 calc R
C67 C 0.77190(18) 0.5142(4) 0.10728(19) 0.0607(16) Uani 1 1 d .
H67A H 0.7844 0.5726 0.1070 0.091 Uiso 1 1 calc R
H67B H 0.7562 0.4915 0.0783 0.091 Uiso 1 1 calc R
H67C H 0.7929 0.4698 0.1242 0.091 Uiso 1 1 calc R
C68 C 0.72342(16) 0.4366(3) 0.12436(18) 0.0522(13) Uani 1 1 d .
H68A H 0.7437 0.3908 0.1412 0.078 Uiso 1 1 calc R
H68B H 0.7086 0.4163 0.0949 0.078 Uiso 1 1 calc R
H68C H 0.7047 0.4445 0.1355 0.078 Uiso 1 1 calc R
C69 C 0.67745(16) 0.7513(3) 0.00331(15) 0.0447(11) Uani 1 1 d .
C70 C 0.6981(2) 0.8419(5) 0.0161(2) 0.085(2) Uani 1 1 d .
H70A H 0.7001 0.8686 -0.0077 0.127 Uiso 1 1 calc R
H70B H 0.7251 0.8336 0.0401 0.127 Uiso 1 1 calc R
H70C H 0.6827 0.8828 0.0243 0.127 Uiso 1 1 calc R
C71 C 0.6356(2) 0.7634(6) -0.03213(19) 0.091(3) Uani 1 1 d .
H71A H 0.6207 0.8039 -0.0230 0.137 Uiso 1 1 calc R
H71B H 0.6222 0.7039 -0.0401 0.137 Uiso 1 1 calc R
H71C H 0.6365 0.7904 -0.0565 0.137 Uiso 1 1 calc R
C72 C 0.6988(4) 0.6916(7) -0.0146(3) 0.144(5) Uani 1 1 d .
H72A H 0.6857 0.6318 -0.0225 0.216 Uiso 1 1 calc R
H72B H 0.7270 0.6836 0.0068 0.216 Uiso 1 1 calc R
H72C H 0.6974 0.7213 -0.0396 0.216 Uiso 1 1 calc R
C73 C 0.6302(2) 0.4317(4) 0.1503(2) 0.075(2) Uani 1 1 d .
H73A H 0.6194 0.4526 0.1208 0.091 Uiso 1 1 calc R
H73B H 0.6584 0.4124 0.1610 0.091 Uiso 1 1 calc R
C74 C 0.6067(3) 0.3568(5) 0.1522(4) 0.129(4) Uani 1 1 d D
H74A H 0.6217 0.2988 0.1569 0.155 Uiso 1 1 calc R
H74B H 0.5812 0.3520 0.1254 0.155 Uiso 1 1 calc R
C75 C 0.5988(3) 0.3744(4) 0.1873(3) 0.096(3) Uani 1 1 d D
H75A H 0.6178 0.3403 0.2127 0.116 Uiso 1 1 calc R
H75B H 0.5711 0.3562 0.1798 0.116 Uiso 1 1 calc R
C76 C 0.60430(17) 0.4750(3) 0.19474(18) 0.0510(13) Uani 1 1 d .
H76A H 0.5780 0.5065 0.1814 0.061 Uiso 1 1 calc R
H76B H 0.6182 0.4884 0.2254 0.061 Uiso 1 1 calc R
C77 C 0.9079(3) 0.4931(7) 0.5563(3) 0.107(3) Uiso 1 1 d D
C78 C 0.9321(3) 0.4526(6) 0.5948(3) 0.094(2) Uiso 1 1 d D
H78 H 0.9571 0.4275 0.6002 0.112 Uiso 1 1 calc R
C79 C 0.9215(4) 0.4477(8) 0.6247(4) 0.139(4) Uiso 1 1 d D
H79 H 0.9396 0.4181 0.6503 0.167 Uiso 1 1 calc R
C80 C 0.8873(3) 0.4808(8) 0.6221(4) 0.137(4) Uiso 1 1 d D
H80 H 0.8801 0.4745 0.6436 0.164 Uiso 1 1 calc R
C81 C 0.8634(3) 0.5266(6) 0.5828(3) 0.106(3) Uiso 1 1 d D
H81 H 0.8397 0.5556 0.5794 0.127 Uiso 1 1 calc R
C82 C 0.8707(2) 0.5327(5) 0.5509(3) 0.086(2) Uiso 1 1 d D
H82 H 0.8524 0.5619 0.5253 0.104 Uiso 1 1 calc R
C83 C 0.9159(4) 0.4942(9) 0.5186(4) 0.167(5) Uiso 1 1 d D
H83A H 0.9439 0.5114 0.5283 0.250 Uiso 1 1 calc R
H83B H 0.8980 0.5386 0.4977 0.250 Uiso 1 1 calc R
H83C H 0.9108 0.4333 0.5058 0.250 Uiso 1 1 calc R
C84 C 0.7537(3) 0.6590(8) 0.4980(4) 0.130(3) Uiso 1 1 d D
C85 C 0.7606(3) 0.7054(7) 0.5334(3) 0.112(3) Uiso 1 1 d D
H85 H 0.7688 0.6674 0.5575 0.135 Uiso 1 1 calc R
C86 C 0.7581(3) 0.7956(9) 0.5414(4) 0.143(4) Uiso 1 1 d .
H86 H 0.7630 0.8224 0.5674 0.172 Uiso 1 1 calc R
C87 C 0.7546(7) 0.5578(12) 0.4896(7) 0.147(8) Uiso 0.50 1 d PD
H87A H 0.7727 0.5266 0.5160 0.220 Uiso 0.50 1 calc PR
H87B H 0.7643 0.5490 0.4691 0.220 Uiso 0.50 1 calc PR
H87C H 0.7275 0.5324 0.4782 0.220 Uiso 0.50 1 calc PR

loop_
_atom_site_aniso_label
_atom_site_aniso_U_11
_atom_site_aniso_U_22
_atom_site_aniso_U_33
_atom_site_aniso_U_23
_atom_site_aniso_U_13
_atom_site_aniso_U_12
Er1 0.02405(10) 0.02767(9) 0.02591(9) 0.00015(7) 0.01013(7) -0.00022(7)
Er2 0.02766(10) 0.02149(9) 0.02366(9) 0.00173(6) 0.01206(7) 0.00196(6)
Cl1 0.0291(6) 0.0663(8) 0.0568(8) -0.0039(6) 0.0178(5) -0.0103(5)
Cl2 0.0419(6) 0.0435(6) 0.0329(6) 0.0061(5) 0.0076(5) 0.0122(5)
O1 0.0255(14) 0.0393(16) 0.0343(16) -0.0106(13) 0.0107(12) -0.0016(12)
O2 0.0312(15) 0.0349(16) 0.0386(17) -0.0100(13) 0.0172(13) -0.0026(12)
O3 0.077(2) 0.0344(17) 0.0319(18) 0.0049(13) 0.0203(17) 0.0047(16)
O4 0.0404(16) 0.0235(13) 0.0354(16) 0.0041(11) 0.0234(13) 0.0087(12)
O5 0.0400(16) 0.0273(14) 0.0313(15) 0.0050(11) 0.0208(13) 0.0063(12)
O6 0.0382(17) 0.0319(15) 0.0392(17) -0.0056(13) 0.0201(14) -0.0072(12)
N1 0.0262(17) 0.0300(17) 0.0273(17) -0.0012(13) 0.0137(14) -0.0023(13)
N2 0.0351(19) 0.0329(18) 0.035(2) 0.0047(15) 0.0182(16) 0.0015(15)
N3 0.0286(17) 0.0256(16) 0.0230(16) -0.0005(12) 0.0109(14) 0.0020(13)
N4 0.041(2) 0.0330(19) 0.0301(19) 0.0010(15) 0.0070(16) -0.0092(16)
C1 0.029(2) 0.029(2) 0.029(2) -0.0016(16) 0.0111(17) 0.0004(16)
C2 0.032(2) 0.032(2) 0.031(2) -0.0029(16) 0.0149(18) 0.0026(17)
C3 0.037(2) 0.035(2) 0.033(2) -0.0051(17) 0.0162(19) 0.0012(18)
C4 0.038(2) 0.031(2) 0.032(2) -0.0064(17) 0.0115(19) -0.0027(18)
C5 0.027(2) 0.038(2) 0.035(2) -0.0078(18) 0.0114(18) -0.0060(17)
C6 0.031(2) 0.035(2) 0.030(2) -0.0070(17) 0.0135(18) -0.0022(17)
C7 0.036(2) 0.030(2) 0.028(2) -0.0023(16) 0.0157(18) -0.0005(17)
C8 0.043(3) 0.033(2) 0.032(2) -0.0055(18) 0.015(2) -0.0004(18)
C9 0.064(3) 0.031(2) 0.032(2) -0.0025(17) 0.027(2) 0.007(2)
C10 0.043(2) 0.033(2) 0.031(2) 0.0044(17) 0.0214(19) 0.0085(18)
C11 0.034(2) 0.038(2) 0.028(2) 0.0030(17) 0.0163(18) 0.0017(17)
C12 0.033(2) 0.028(2) 0.029(2) 0.0001(16) 0.0177(17) 0.0021(16)
C13 0.037(2) 0.036(2) 0.037(2) -0.0095(18) 0.021(2) -0.0105(18)
C14 0.033(2) 0.032(2) 0.033(2) -0.0013(16) 0.0206(18) -0.0026(16)
C15 0.032(2) 0.051(3) 0.035(2) 0.013(2) 0.0166(19) 0.0094(19)
C16A 0.030(3) 0.046(4) 0.025(3) 0.003(3) 0.009(3) -0.001(3)
C16B 0.038(7) 0.033(7) 0.041(8) 0.011(6) 0.007(6) 0.008(5)
C17A 0.044(5) 0.080(6) 0.048(5) 0.030(4) 0.032(4) 0.012(4)
C17B 0.070(10) 0.047(8) 0.038(8) 0.014(6) 0.040(8) 0.011(7)
C18A 0.040(5) 0.030(4) 0.050(5) 0.004(3) 0.009(4) -0.004(3)
C18B 0.043(9) 0.028(7) 0.114(16) 0.026(8) 0.041(10) 0.002(6)
C19 0.036(2) 0.046(3) 0.046(3) -0.009(2) 0.021(2) 0.004(2)
C20 0.050(3) 0.093(5) 0.060(4) -0.018(3) 0.035(3) 0.009(3)
C21 0.053(3) 0.059(3) 0.083(4) -0.005(3) 0.045(3) -0.005(3)
C22 0.042(3) 0.055(3) 0.060(3) -0.005(3) 0.017(3) 0.018(2)
C23 0.039(3) 0.043(3) 0.038(3) -0.016(2) 0.011(2) -0.002(2)
C24 0.075(5) 0.135(7) 0.101(6) -0.081(6) -0.043(4) 0.063(5)
C25 0.071(4) 0.089(5) 0.046(3) -0.024(3) 0.023(3) -0.018(3)
C26 0.106(6) 0.073(5) 0.073(5) -0.031(4) 0.032(4) -0.045(4)
C27 0.047(3) 0.043(3) 0.046(3) -0.017(2) 0.021(2) -0.009(2)
C28 0.055(3) 0.055(3) 0.069(4) -0.034(3) 0.020(3) -0.012(3)
C29 0.047(3) 0.063(3) 0.045(3) -0.017(3) 0.010(2) -0.005(3)
C30 0.057(3) 0.052(3) 0.067(4) -0.016(3) 0.026(3) -0.023(3)
C31 0.050(3) 0.046(3) 0.041(3) 0.003(2) 0.028(2) 0.012(2)
C32 0.080(4) 0.053(3) 0.075(4) 0.008(3) 0.050(4) 0.025(3)
C33 0.053(3) 0.072(4) 0.097(5) -0.009(4) 0.050(4) 0.011(3)
C34 0.089(5) 0.097(5) 0.055(4) 0.015(3) 0.053(4) 0.029(4)
C35 0.057(3) 0.036(3) 0.049(3) 0.008(2) 0.015(3) 0.006(2)
C36 0.102(5) 0.065(4) 0.086(5) 0.024(4) 0.056(5) 0.000(4)
C37 0.080(5) 0.105(6) 0.046(4) 0.024(4) 0.029(3) 0.005(4)
C38 0.127(6) 0.063(4) 0.030(3) 0.000(3) 0.018(3) 0.011(4)
C39 0.028(2) 0.0252(19) 0.033(2) 0.0018(16) 0.0154(17) 0.0035(15)
C40 0.032(2) 0.030(2) 0.032(2) 0.0016(16) 0.0171(18) 0.0044(16)
C41 0.038(2) 0.034(2) 0.032(2) -0.0047(17) 0.0181(19) 0.0043(18)
C42 0.037(2) 0.027(2) 0.040(2) 0.0009(17) 0.017(2) 0.0073(17)
C43 0.034(2) 0.030(2) 0.032(2) 0.0052(17) 0.0141(18) 0.0095(17)
C44 0.029(2) 0.029(2) 0.029(2) 0.0027(16) 0.0127(17) 0.0060(16)
C45 0.033(2) 0.0248(19) 0.027(2) -0.0002(15) 0.0147(17) -0.0031(15)
C46 0.032(2) 0.030(2) 0.030(2) -0.0018(16) 0.0156(17) -0.0014(16)
C47 0.038(2) 0.041(2) 0.033(2) -0.0033(18) 0.0213(19) -0.0027(19)
C48 0.040(2) 0.035(2) 0.026(2) 0.0003(16) 0.0152(18) -0.0048(18)
C49 0.039(2) 0.031(2) 0.023(2) 0.0005(16) 0.0089(18) 0.0004(17)
C50 0.034(2) 0.0273(19) 0.0218(19) -0.0036(15) 0.0103(16) -0.0005(16)
C51 0.031(2) 0.034(2) 0.026(2) 0.0014(16) 0.0123(17) 0.0077(17)
C52 0.031(2) 0.035(2) 0.024(2) -0.0024(16) 0.0114(17) 0.0022(17)
C53 0.037(2) 0.025(2) 0.031(2) 0.0028(16) 0.0112(18) -0.0030(17)
C54A 0.043(4) 0.035(3) 0.038(4) 0.001(3) 0.022(3) -0.009(3)
C54B 0.041(7) 0.022(5) 0.022(6) -0.002(4) 0.007(5) -0.009(5)
C55A 0.056(6) 0.030(4) 0.051(5) -0.011(4) 0.033(4) -0.009(4)
C55B 0.056(11) 0.029(8) 0.051(10) -0.012(7) 0.013(8) -0.005(7)
C56A 0.034(4) 0.054(5) 0.049(5) -0.002(4) 0.021(4) -0.006(3)
C56B 0.075(13) 0.059(11) 0.080(14) -0.015(10) 0.060(12) -0.025(9)
C57 0.046(3) 0.038(2) 0.033(2) 0.0049(18) 0.023(2) 0.0092(19)
C58 0.079(4) 0.054(3) 0.043(3) 0.006(2) 0.040(3) 0.015(3)
C59 0.051(3) 0.059(3) 0.033(3) 0.011(2) 0.020(2) 0.018(2)
C60 0.065(3) 0.045(3) 0.051(3) 0.012(2) 0.037(3) 0.003(2)
C61 0.056(3) 0.030(2) 0.049(3) 0.000(2) 0.017(2) 0.015(2)
C62 0.090(5) 0.037(3) 0.103(6) -0.016(3) 0.007(4) 0.003(3)
C63 0.088(5) 0.062(4) 0.092(5) -0.010(4) 0.045(4) 0.031(4)
C64 0.105(5) 0.037(3) 0.075(4) 0.014(3) 0.031(4) 0.036(3)
C65 0.037(2) 0.037(2) 0.041(3) 0.0032(19) 0.022(2) 0.0063(19)
C66 0.038(3) 0.053(3) 0.046(3) 0.001(2) 0.013(2) 0.009(2)
C67 0.064(4) 0.070(4) 0.066(4) 0.015(3) 0.045(3) 0.029(3)
C68 0.053(3) 0.031(2) 0.064(4) 0.000(2) 0.021(3) 0.008(2)
C69 0.057(3) 0.051(3) 0.032(2) 0.009(2) 0.026(2) -0.002(2)
C70 0.093(5) 0.088(5) 0.062(4) 0.018(4) 0.027(4) -0.043(4)
C71 0.076(5) 0.138(7) 0.038(3) 0.035(4) 0.010(3) -0.032(4)
C72 0.262(13) 0.139(8) 0.109(7) 0.067(6) 0.152(9) 0.094(9)
C73 0.112(5) 0.045(3) 0.108(6) -0.034(3) 0.083(5) -0.028(3)
C74 0.201(11) 0.057(4) 0.201(11) -0.060(6) 0.153(10) -0.063(6)
C75 0.146(8) 0.051(4) 0.136(7) -0.021(4) 0.102(7) -0.040(4)
C76 0.063(3) 0.043(3) 0.059(3) -0.006(2) 0.040(3) -0.015(2)

loop_
_atom_type_symbol
_atom_type_description
_atom_type_scat_dispersion_real
_atom_type_scat_dispersion_imag
_atom_type_scat_source
C C 0.0033 0.0016 'International Tables Vol C Tables 4.2.6.8 and 6.1.1.4'
H H 0.0000 0.0000 'International Tables Vol C Tables 4.2.6.8 and 6.1.1.4'
Cl Cl 0.1484 0.1585 'International Tables Vol C Tables 4.2.6.8 and 6.1.1.4'
Er Er -0.2586 4.9576 'International Tables Vol C Tables 4.2.6.8 and 6.1.1.4'
N N 0.0061 0.0033 'International Tables Vol C Tables 4.2.6.8 and 6.1.1.4'
O O 0.0106 0.0060 'International Tables Vol C Tables 4.2.6.8 and 6.1.1.4'

loop_
_geom_angle_atom_site_label_1
_geom_angle_atom_site_label_2
_geom_angle_atom_site_label_3
_geom_angle
_geom_angle_site_symmetry_1
_geom_angle_site_symmetry_3
O2 Er1 O1 154.82(11) . .
O2 Er1 O3 86.13(12) . .
O1 Er1 O3 83.09(12) . .
O2 Er1 N2 93.71(12) . .
O1 Er1 N2 92.04(12) . .
O3 Er1 N2 167.50(12) . .
O2 Er1 N1 78.42(11) . .
O1 Er1 N1 80.38(11) . .
O3 Er1 N1 96.92(12) . .
N2 Er1 N1 70.86(11) . .
O2 Er1 Cl1 100.12(8) . .
O1 Er1 Cl1 103.71(8) . .
O3 Er1 Cl1 96.96(10) . .
N2 Er1 Cl1 95.37(9) . .
N1 Er1 Cl1 165.91(8) . .
O5 Er2 O4 153.99(11) . .
O5 Er2 O6 84.79(11) . .
O4 Er2 O6 86.32(11) . .
O5 Er2 N3 79.11(10) . .
O4 Er2 N3 79.54(10) . .
O6 Er2 N3 104.45(11) . .
O5 Er2 N4 91.36(12) . .
O4 Er2 N4 95.66(12) . .
O6 Er2 N4 174.72(11) . .
N3 Er2 N4 71.20(11) . .
O5 Er2 Cl2 101.34(8) . .
O4 Er2 Cl2 103.33(8) . .
O6 Er2 Cl2 91.84(8) . .
N3 Er2 Cl2 163.65(8) . .
N4 Er2 Cl2 92.46(9) . .
C1 O1 Er1 137.0(3) . .
C7 O2 Er1 144.2(3) . .
C35 O3 C38 106.9(4) . .
C35 O3 Er1 129.0(3) . .
C38 O3 Er1 124.0(3) . .
C39 O4 Er2 134.5(2) . .
C45 O5 Er2 141.2(2) . .
C76 O6 C73 108.8(4) . .
C76 O6 Er2 123.8(3) . .
C73 O6 Er2 125.2(3) . .
C15 N1 C13 111.2(3) . .
C15 N1 C14 110.5(3) . .
C13 N1 C14 105.4(3) . .
C15 N1 Er1 112.4(2) . .
C13 N1 Er1 109.3(2) . .
C14 N1 Er1 107.6(2) . .
C16B N2 C16A 43.9(6) . .
C16B N2 C18B 104.3(9) . .
C16A N2 C18B 132.6(8) . .
C16B N2 C17B 106.6(9) . .
C16A N2 C17B 65.7(7) . .
C18B N2 C17B 110.1(11) . .
C16B N2 C18A 73.6(7) . .
C16A N2 C18A 112.9(5) . .
C18B N2 C18A 34.1(7) . .
C17B N2 C18A 133.7(7) . .
C16B N2 C17A 142.0(7) . .
C16A N2 C17A 109.3(5) . .
C18B N2 C17A 73.8(10) . .
C17B N2 C17A 44.7(7) . .
C18A N2 C17A 107.0(6) . .
C16B N2 Er1 105.4(5) . .
C16A N2 Er1 112.5(3) . .
C18B N2 Er1 109.6(8) . .
C17B N2 Er1 119.6(6) . .
C18A N2 Er1 104.0(4) . .
C17A N2 Er1 111.0(3) . .
C53 N3 C51 110.5(3) . .
C53 N3 C52 111.2(3) . .
C51 N3 C52 105.4(3) . .
C53 N3 Er2 113.0(2) . .
C51 N3 Er2 109.7(2) . .
C52 N3 Er2 106.7(2) . .
C56B N4 C55A 127.5(9) . .
C56B N4 C54A 70.0(10) . .
C55A N4 C54A 115.2(5) . .
C56B N4 C55B 112.8(11) . .
C55A N4 C55B 30.9(6) . .
C54A N4 C55B 141.6(7) . .
C56B N4 C54B 115.4(10) . .
C55A N4 C54B 69.0(6) . .
C54A N4 C54B 51.3(5) . .
C55B N4 C54B 99.9(8) . .
C56B N4 C56A 34.1(8) . .
C55A N4 C56A 107.5(6) . .
C54A N4 C56A 103.7(5) . .
C55B N4 C56A 83.0(8) . .
C54B N4 C56A 140.3(6) . .
C56B N4 Er2 113.2(7) . .
C55A N4 Er2 114.6(4) . .
C54A N4 Er2 105.6(3) . .
C55B N4 Er2 107.4(7) . .
C54B N4 Er2 107.1(5) . .
C56A N4 Er2 109.7(4) . .
O1 C1 C6 118.4(4) . .
O1 C1 C2 121.8(4) . .
C6 C1 C2 119.8(4) . .
C3 C2 C1 117.1(4) . .
C3 C2 C19 121.5(4) . .
C1 C2 C19 121.3(4) . .
C4 C3 C2 124.2(4) . .
C4 C3 H3 117.9 . .
C2 C3 H3 117.9 . .
C5 C4 C3 117.0(4) . .
C5 C4 C23 121.3(4) . .
C3 C4 C23 121.5(4) . .
C4 C5 C6 121.6(4) . .
C4 C5 H5 119.2 . .
C6 C5 H5 119.2 . .
C5 C6 C1 120.1(4) . .
C5 C6 C13 119.9(4) . .
C1 C6 C13 119.7(4) . .
O2 C7 C12 118.6(4) . .
O2 C7 C8 122.1(4) . .
C12 C7 C8 119.3(4) . .
C9 C8 C7 118.1(4) . .
C9 C8 C27 121.2(4) . .
C7 C8 C27 120.7(4) . .
C8 C9 C10 124.4(4) . .
C8 C9 H9 117.8 . .
C10 C9 H9 117.8 . .
C11 C10 C9 116.4(4) . .
C11 C10 C31 123.4(4) . .
C9 C10 C31 120.1(4) . .
C10 C11 C12 121.5(4) . .
C10 C11 H11 119.3 . .
C12 C11 H11 119.3 . .
C11 C12 C7 120.3(4) . .
C11 C12 C14 118.8(4) . .
C7 C12 C14 120.3(4) . .
N1 C13 C6 118.0(3) . .
N1 C13 H13A 107.8 . .
C6 C13 H13A 107.8 . .
N1 C13 H13B 107.8 . .
C6 C13 H13B 107.8 . .
H13A C13 H13B 107.1 . .
N1 C14 C12 117.9(3) . .
N1 C14 H14A 107.8 . .
C12 C14 H14A 107.8 . .
N1 C14 H14B 107.8 . .
C12 C14 H14B 107.8 . .
H14A C14 H14B 107.2 . .
C16B C15 N1 112.9(6) . .
C16B C15 C16A 42.1(6) . .
N1 C15 C16A 112.4(4) . .
N2 C16A C15 113.7(5) . .
N2 C16B C15 117.0(8) . .
C22 C19 C21 108.6(4) . .
C22 C19 C2 110.3(4) . .
C21 C19 C2 111.3(4) . .
C22 C19 C20 107.6(4) . .
C21 C19 C20 107.2(5) . .
C2 C19 C20 111.6(4) . .
C19 C20 H20A 109.5 . .
C19 C20 H20B 109.5 . .
H20A C20 H20B 109.5 . .
C19 C20 H20C 109.5 . .
H20A C20 H20C 109.5 . .
H20B C20 H20C 109.5 . .
C19 C21 H21A 109.5 . .
C19 C21 H21B 109.5 . .
H21A C21 H21B 109.5 . .
C19 C21 H21C 109.5 . .
H21A C21 H21C 109.5 . .
H21B C21 H21C 109.5 . .
C19 C22 H22A 109.5 . .
C19 C22 H22B 109.5 . .
H22A C22 H22B 109.5 . .
C19 C22 H22C 109.5 . .
H22A C22 H22C 109.5 . .
H22B C22 H22C 109.5 . .
C24 C23 C26 108.9(7) . .
C24 C23 C4 111.2(4) . .
C26 C23 C4 108.0(4) . .
C24 C23 C25 110.8(6) . .
C26 C23 C25 104.8(5) . .
C4 C23 C25 112.9(4) . .
C23 C24 H24A 109.5 . .
C23 C24 H24B 109.5 . .
H24A C24 H24B 109.5 . .
C23 C24 H24C 109.5 . .
H24A C24 H24C 109.5 . .
H24B C24 H24C 109.5 . .
C23 C25 H25A 109.5 . .
C23 C25 H25B 109.5 . .
H25A C25 H25B 109.5 . .
C23 C25 H25C 109.5 . .
H25A C25 H25C 109.5 . .
H25B C25 H25C 109.5 . .
C23 C26 H26A 109.5 . .
C23 C26 H26B 109.5 . .
H26A C26 H26B 109.5 . .
C23 C26 H26C 109.5 . .
H26A C26 H26C 109.5 . .
H26B C26 H26C 109.5 . .
C29 C27 C30 109.7(5) . .
C29 C27 C28 107.6(4) . .
C30 C27 C28 107.4(5) . .
C29 C27 C8 110.4(4) . .
C30 C27 C8 110.4(4) . .
C28 C27 C8 111.1(4) . .
C27 C28 H28A 109.5 . .
C27 C28 H28B 109.5 . .
H28A C28 H28B 109.5 . .
C27 C28 H28C 109.5 . .
H28A C28 H28C 109.5 . .
H28B C28 H28C 109.5 . .
C27 C29 H29A 109.5 . .
C27 C29 H29B 109.5 . .
H29A C29 H29B 109.5 . .
C27 C29 H29C 109.5 . .
H29A C29 H29C 109.5 . .
H29B C29 H29C 109.5 . .
C27 C30 H30A 109.5 . .
C27 C30 H30B 109.5 . .
H30A C30 H30B 109.5 . .
C27 C30 H30C 109.5 . .
H30A C30 H30C 109.5 . .
H30B C30 H30C 109.5 . .
C33 C31 C32 108.3(5) . .
C33 C31 C10 112.0(4) . .
C32 C31 C10 111.0(4) . .
C33 C31 C34 107.9(5) . .
C32 C31 C34 109.0(5) . .
C10 C31 C34 108.5(4) . .
C31 C32 H32A 109.5 . .
C31 C32 H32B 109.5 . .
H32A C32 H32B 109.5 . .
C31 C32 H32C 109.5 . .
H32A C32 H32C 109.5 . .
H32B C32 H32C 109.5 . .
C31 C33 H33A 109.5 . .
C31 C33 H33B 109.5 . .
H33A C33 H33B 109.5 . .
C31 C33 H33C 109.5 . .
H33A C33 H33C 109.5 . .
H33B C33 H33C 109.5 . .
C31 C34 H34A 109.5 . .
C31 C34 H34B 109.5 . .
H34A C34 H34B 109.5 . .
C31 C34 H34C 109.5 . .
H34A C34 H34C 109.5 . .
H34B C34 H34C 109.5 . .
O3 C35 C36 105.1(5) . .
O3 C35 H35A 110.7 . .
C36 C35 H35A 110.7 . .
O3 C35 H35B 110.7 . .
C36 C35 H35B 110.7 . .
H35A C35 H35B 108.8 . .
C37 C36 C35 104.0(5) . .
C37 C36 H36A 110.9 . .
C35 C36 H36A 110.9 . .
C37 C36 H36B 110.9 . .
C35 C36 H36B 110.9 . .
H36A C36 H36B 109.0 . .
C36 C37 C38 107.0(5) . .
C36 C37 H37A 110.3 . .
C38 C37 H37A 110.3 . .
C36 C37 H37B 110.3 . .
C38 C37 H37B 110.3 . .
H37A C37 H37B 108.6 . .
O3 C38 C37 105.9(5) . .
O3 C38 H38A 110.6 . .
C37 C38 H38A 110.6 . .
O3 C38 H38B 110.6 . .
C37 C38 H38B 110.6 . .
H38A C38 H38B 108.7 . .
O4 C39 C44 118.5(4) . .
O4 C39 C40 122.0(4) . .
C44 C39 C40 119.5(4) . .
C41 C40 C39 117.0(4) . .
C41 C40 C57 121.8(4) . .
C39 C40 C57 121.2(4) . .
C40 C41 C42 124.3(4) . .
C40 C41 H41 117.8 . .
C42 C41 H41 117.8 . .
C43 C42 C41 117.1(4) . .
C43 C42 C61 123.0(4) . .
C41 C42 C61 119.9(4) . .
C42 C43 C44 121.4(4) . .
C42 C43 H43 119.3 . .
C44 C43 H43 119.3 . .
C43 C44 C39 120.4(4) . .
C43 C44 C51 120.6(4) . .
C39 C44 C51 118.9(3) . .
O5 C45 C50 118.2(4) . .
O5 C45 C46 122.6(4) . .
C50 C45 C46 119.2(4) . .
C47 C46 C45 117.5(4) . .
C47 C46 C65 120.7(4) . .
C45 C46 C65 121.7(4) . .
C46 C47 C48 124.5(4) . .
C46 C47 H47 117.8 . .
C48 C47 H47 117.8 . .
C49 C48 C47 116.3(4) . .
C49 C48 C69 121.4(4) . .
C47 C48 C69 122.2(4) . .
C48 C49 C50 122.2(4) . .
C48 C49 H49 118.9 . .
C50 C49 H49 118.9 . .
C49 C50 C45 120.2(4) . .
C49 C50 C52 120.0(4) . .
C45 C50 C52 119.7(4) . .
N3 C51 C44 115.4(3) . .
N3 C51 H51A 108.4 . .
C44 C51 H51A 108.4 . .
N3 C51 H51B 108.4 . .
C44 C51 H51B 108.4 . .
H51A C51 H51B 107.5 . .
N3 C52 C50 116.4(3) . .
N3 C52 H52A 108.2 . .
C50 C52 H52A 108.2 . .
N3 C52 H52B 108.2 . .
C50 C52 H52B 108.2 . .
H52A C52 H52B 107.3 . .
N3 C53 C54B 111.7(5) . .
N3 C53 C54A 112.9(4) . .
C54B C53 C54A 50.0(5) . .
N4 C54A C53 111.0(5) . .
N4 C54B C53 112.4(7) . .
C40 C57 C59 112.2(4) . .
C40 C57 C58 112.3(4) . .
C59 C57 C58 106.5(4) . .
C40 C57 C60 108.7(4) . .
C59 C57 C60 109.7(4) . .
C58 C57 C60 107.4(4) . .
C57 C58 H58A 109.5 . .
C57 C58 H58B 109.5 . .
H58A C58 H58B 109.5 . .
C57 C58 H58C 109.5 . .
H58A C58 H58C 109.5 . .
H58B C58 H58C 109.5 . .
C57 C59 H59A 109.5 . .
C57 C59 H59B 109.5 . .
H59A C59 H59B 109.5 . .
C57 C59 H59C 109.5 . .
H59A C59 H59C 109.5 . .
H59B C59 H59C 109.5 . .
C57 C60 H60A 109.5 . .
C57 C60 H60B 109.5 . .
H60A C60 H60B 109.5 . .
C57 C60 H60C 109.5 . .
H60A C60 H60C 109.5 . .
H60B C60 H60C 109.5 . .
C62 C61 C64 110.6(6) . .
C62 C61 C42 110.0(4) . .
C64 C61 C42 112.4(4) . .
C62 C61 C63 108.3(6) . .
C64 C61 C63 106.1(5) . .
C42 C61 C63 109.3(5) . .
C61 C62 H62A 109.5 . .
C61 C62 H62B 109.5 . .
H62A C62 H62B 109.5 . .
C61 C62 H62C 109.5 . .
H62A C62 H62C 109.5 . .
H62B C62 H62C 109.5 . .
C61 C63 H63A 109.5 . .
C61 C63 H63B 109.5 . .
H63A C63 H63B 109.5 . .
C61 C63 H63C 109.5 . .
H63A C63 H63C 109.5 . .
H63B C63 H63C 109.5 . .
C61 C64 H64A 109.5 . .
C61 C64 H64B 109.5 . .
H64A C64 H64B 109.5 . .
C61 C64 H64C 109.5 . .
H64A C64 H64C 109.5 . .
H64B C64 H64C 109.5 . .
C68 C65 C67 108.2(4) . .
C68 C65 C66 109.1(4) . .
C67 C65 C66 106.8(4) . .
C68 C65 C46 109.0(4) . .
C67 C65 C46 112.1(4) . .
C66 C65 C46 111.6(4) . .
C65 C66 H66A 109.5 . .
C65 C66 H66B 109.5 . .
H66A C66 H66B 109.5 . .
C65 C66 H66C 109.5 . .
H66A C66 H66C 109.5 . .
H66B C66 H66C 109.5 . .
C65 C67 H67A 109.5 . .
C65 C67 H67B 109.5 . .
H67A C67 H67B 109.5 . .
C65 C67 H67C 109.5 . .
H67A C67 H67C 109.5 . .
H67B C67 H67C 109.5 . .
C65 C68 H68A 109.5 . .
C65 C68 H68B 109.5 . .
H68A C68 H68B 109.5 . .
C65 C68 H68C 109.5 . .
H68A C68 H68C 109.5 . .
H68B C68 H68C 109.5 . .
C71 C69 C70 110.0(5) . .
C71 C69 C48 113.0(4) . .
C70 C69 C48 108.7(4) . .
C71 C69 C72 105.5(6) . .
C70 C69 C72 109.2(7) . .
C48 C69 C72 110.4(4) . .
C69 C70 H70A 109.5 . .
C69 C70 H70B 109.5 . .
H70A C70 H70B 109.5 . .
C69 C70 H70C 109.5 . .
H70A C70 H70C 109.5 . .
H70B C70 H70C 109.5 . .
C69 C71 H71A 109.5 . .
C69 C71 H71B 109.5 . .
H71A C71 H71B 109.5 . .
C69 C71 H71C 109.5 . .
H71A C71 H71C 109.5 . .
H71B C71 H71C 109.5 . .
C69 C72 H72A 109.5 . .
C69 C72 H72B 109.5 . .
H72A C72 H72B 109.5 . .
C69 C72 H72C 109.5 . .
H72A C72 H72C 109.5 . .
H72B C72 H72C 109.5 . .
C74 C73 O6 107.8(5) . .
C74 C73 H73A 110.1 . .
O6 C73 H73A 110.1 . .
C74 C73 H73B 110.1 . .
O6 C73 H73B 110.1 . .
H73A C73 H73B 108.5 . .
C73 C74 C75 107.5(6) . .
C73 C74 H74A 110.2 . .
C75 C74 H74A 110.2 . .
C73 C74 H74B 110.2 . .
C75 C74 H74B 110.2 . .
H74A C74 H74B 108.5 . .
C74 C75 C76 105.2(5) . .
C74 C75 H75A 110.7 . .
C76 C75 H75A 110.7 . .
C74 C75 H75B 110.7 . .
C76 C75 H75B 110.7 . .
H75A C75 H75B 108.8 . .
O6 C76 C75 106.1(5) . .
O6 C76 H76A 110.5 . .
C75 C76 H76A 110.5 . .
O6 C76 H76B 110.5 . .
C75 C76 H76B 110.5 . .
H76A C76 H76B 108.7 . .
C78 C77 C82 115.9(8) . .
C78 C77 C83 125.6(9) . .
C82 C77 C83 118.4(9) . .
C79 C78 C77 122.0(10) . .
C79 C78 H78 119.0 . .
C77 C78 H78 119.0 . .
C78 C79 C80 125.9(12) . .
C78 C79 H79 117.1 . .
C80 C79 H79 117.1 . .
C79 C80 C81 111.7(11) . .
C79 C80 H80 124.1 . .
C81 C80 H80 124.1 . .
C82 C81 C80 126.8(10) . .
C82 C81 H81 116.6 . .
C80 C81 H81 116.6 . .
C81 C82 C77 117.5(9) . .
C81 C82 H82 121.2 . .
C77 C82 H82 121.2 . .
C77 C83 H83A 109.5 . .
C77 C83 H83B 109.5 . .
H83A C83 H83B 109.5 . .
C77 C83 H83C 109.5 . .
H83A C83 H83C 109.5 . .
H83B C83 H83C 109.5 . .
C85 C84 C86 122.0(11) . 7_666
C85 C84 C87 131.7(14) . .
C86 C84 C87 106.3(13) 7_666 .
C84 C85 C86 133.1(11) . .
C84 C85 H85 113.5 . .
C86 C85 H85 113.5 . .
C85 C86 C84 104.9(11) . 7_666
C85 C86 H86 127.5 . .
C84 C86 H86 127.5 7_666 .
C84 C87 H87A 109.5 . .
C84 C87 H87B 109.5 . .
H87A C87 H87B 109.5 . .
C84 C87 H87C 109.5 . .
H87A C87 H87C 109.5 . .
H87B C87 H87C 109.5 . .

loop_
_geom_bond_atom_site_label_1
_geom_bond_atom_site_label_2
_geom_bond_distance
_geom_bond_site_symmetry_2
Er1 O2 2.112(3) .
Er1 O1 2.116(3) .
Er1 O3 2.331(3) .
Er1 N2 2.492(3) .
Er1 N1 2.520(3) .
Er1 Cl1 2.5513(12) .
Er2 O5 2.125(3) .
Er2 O4 2.145(3) .
Er2 O6 2.330(3) .
Er2 N3 2.510(3) .
Er2 N4 2.544(3) .
Er2 Cl2 2.5571(11) .
O1 C1 1.337(5) .
O2 C7 1.332(5) .
O3 C35 1.436(6) .
O3 C38 1.446(6) .
O4 C39 1.336(5) .
O5 C45 1.335(5) .
O6 C76 1.436(6) .
O6 C73 1.442(6) .
N1 C15 1.482(5) .
N1 C13 1.496(5) .
N1 C14 1.506(5) .
N2 C16B 1.442(12) .
N2 C16A 1.451(7) .
N2 C18B 1.459(13) .
N2 C17B 1.491(12) .
N2 C18A 1.495(8) .
N2 C17A 1.510(8) .
N3 C53 1.489(5) .
N3 C51 1.499(5) .
N3 C52 1.500(5) .
N4 C56B 1.444(14) .
N4 C55A 1.465(8) .
N4 C54A 1.483(7) .
N4 C55B 1.495(14) .
N4 C54B 1.505(11) .
N4 C56A 1.512(8) .
C1 C6 1.402(6) .
C1 C2 1.413(6) .
C2 C3 1.396(6) .
C2 C19 1.535(6) .
C3 C4 1.390(6) .
C3 H3 0.9500 .
C4 C5 1.382(6) .
C4 C23 1.537(6) .
C5 C6 1.395(6) .
C5 H5 0.9500 .
C6 C13 1.516(6) .
C7 C12 1.404(6) .
C7 C8 1.421(6) .
C8 C9 1.371(7) .
C8 C27 1.542(6) .
C9 C10 1.410(7) .
C9 H9 0.9500 .
C10 C11 1.393(6) .
C10 C31 1.530(6) .
C11 C12 1.402(6) .
C11 H11 0.9500 .
C12 C14 1.509(5) .
C13 H13A 0.9900 .
C13 H13B 0.9900 .
C14 H14A 0.9900 .
C14 H14B 0.9900 .
C15 C16B 1.481(12) .
C15 C16A 1.525(8) .
C19 C22 1.529(7) .
C19 C21 1.533(7) .
C19 C20 1.540(7) .
C20 H20A 0.9800 .
C20 H20B 0.9800 .
C20 H20C 0.9800 .
C21 H21A 0.9800 .
C21 H21B 0.9800 .
C21 H21C 0.9800 .
C22 H22A 0.9800 .
C22 H22B 0.9800 .
C22 H22C 0.9800 .
C23 C24 1.488(8) .
C23 C26 1.527(8) .
C23 C25 1.541(8) .
C24 H24A 0.9800 .
C24 H24B 0.9800 .
C24 H24C 0.9800 .
C25 H25A 0.9800 .
C25 H25B 0.9800 .
C25 H25C 0.9800 .
C26 H26A 0.9800 .
C26 H26B 0.9800 .
C26 H26C 0.9800 .
C27 C29 1.518(7) .
C27 C30 1.530(8) .
C27 C28 1.540(7) .
C28 H28A 0.9800 .
C28 H28B 0.9800 .
C28 H28C 0.9800 .
C29 H29A 0.9800 .
C29 H29B 0.9800 .
C29 H29C 0.9800 .
C30 H30A 0.9800 .
C30 H30B 0.9800 .
C30 H30C 0.9800 .
C31 C33 1.521(8) .
C31 C32 1.529(7) .
C31 C34 1.532(7) .
C32 H32A 0.9800 .
C32 H32B 0.9800 .
C32 H32C 0.9800 .
C33 H33A 0.9800 .
C33 H33B 0.9800 .
C33 H33C 0.9800 .
C34 H34A 0.9800 .
C34 H34B 0.9800 .
C34 H34C 0.9800 .
C35 C36 1.474(8) .
C35 H35A 0.9900 .
C35 H35B 0.9900 .
C36 C37 1.458(10) .
C36 H36A 0.9900 .
C36 H36B 0.9900 .
C37 C38 1.486(9) .
C37 H37A 0.9900 .
C37 H37B 0.9900 .
C38 H38A 0.9900 .
C38 H38B 0.9900 .
C39 C44 1.405(5) .
C39 C40 1.425(6) .
C40 C41 1.396(6) .
C40 C57 1.528(6) .
C41 C42 1.399(6) .
C41 H41 0.9500 .
C42 C43 1.385(6) .
C42 C61 1.541(6) .
C43 C44 1.402(6) .
C43 H43 0.9500 .
C44 C51 1.499(6) .
C45 C50 1.406(6) .
C45 C46 1.418(6) .
C46 C47 1.392(6) .
C46 C65 1.543(6) .
C47 C48 1.397(6) .
C47 H47 0.9500 .
C48 C49 1.386(6) .
C48 C69 1.531(6) .
C49 C50 1.393(6) .
C49 H49 0.9500 .
C50 C52 1.505(6) .
C51 H51A 0.9900 .
C51 H51B 0.9900 .
C52 H52A 0.9900 .
C52 H52B 0.9900 .
C53 C54B 1.507(11) .
C53 C54A 1.554(8) .
C57 C59 1.534(6) .
C57 C58 1.538(6) .
C57 C60 1.542(7) .
C58 H58A 0.9800 .
C58 H58B 0.9800 .
C58 H58C 0.9800 .
C59 H59A 0.9800 .
C59 H59B 0.9800 .
C59 H59C 0.9800 .
C60 H60A 0.9800 .
C60 H60B 0.9800 .
C60 H60C 0.9800 .
C61 C62 1.508(8) .
C61 C64 1.512(8) .
C61 C63 1.554(8) .
C62 H62A 0.9800 .
C62 H62B 0.9800 .
C62 H62C 0.9800 .
C63 H63A 0.9800 .
C63 H63B 0.9800 .
C63 H63C 0.9800 .
C64 H64A 0.9800 .
C64 H64B 0.9800 .
C64 H64C 0.9800 .
C65 C68 1.531(7) .
C65 C67 1.535(6) .
C65 C66 1.536(7) .
C66 H66A 0.9800 .
C66 H66B 0.9800 .
C66 H66C 0.9800 .
C67 H67A 0.9800 .
C67 H67B 0.9800 .
C67 H67C 0.9800 .
C68 H68A 0.9800 .
C68 H68B 0.9800 .
C68 H68C 0.9800 .
C69 C71 1.497(8) .
C69 C70 1.498(8) .
C69 C72 1.533(9) .
C70 H70A 0.9800 .
C70 H70B 0.9800 .
C70 H70C 0.9800 .
C71 H71A 0.9800 .
C71 H71B 0.9800 .
C71 H71C 0.9800 .
C72 H72A 0.9800 .
C72 H72B 0.9800 .
C72 H72C 0.9800 .
C73 C74 1.436(9) .
C73 H73A 0.9900 .
C73 H73B 0.9900 .
C74 C75 1.460(10) .
C74 H74A 0.9900 .
C74 H74B 0.9900 .
C75 C76 1.493(8) .
C75 H75A 0.9900 .
C75 H75B 0.9900 .
C76 H76A 0.9900 .
C76 H76B 0.9900 .
C77 C78 1.380(10) .
C77 C82 1.454(11) .
C77 C83 1.531(11) .
C78 C79 1.324(11) .
C78 H78 0.9500 .
C79 C80 1.345(12) .
C79 H79 0.9500 .
C80 C81 1.431(11) .
C80 H80 0.9500 .
C81 C82 1.312(10) .
C81 H81 0.9500 .
C82 H82 0.9500 .
C83 H83A 0.9800 .
C83 H83B 0.9800 .
C83 H83C 0.9800 .
C84 C85 1.359(11) .
C84 C86 1.434(14) 7_666
C84 C87 1.516(16) .
C85 C86 1.365(13) .
C85 H85 0.9500 .
C86 C84 1.434(14) 7_666
C86 H86 0.9500 .
C87 H87A 0.9800 .
C87 H87B 0.9800 .
C87 H87C 0.9800 .
